data_2021944
loop_
_publ_author_name
'Linden, Anthony'
'Magirius, J. E. Florian'
'Heimgartner, Heinz'

_publ_section_title
;
 Solid-state conformations of linear depsipeptide amides with an
 alternating sequence of \a,\a-disubstituted \a-amino acid and \a-hydroxy
 acid
;
_journal_coeditor_code KY3193
_journal_issue 1
_journal_name_full 'Acta Crystallographica Section C Structural Chemistry'
_journal_page_first 1
_journal_paper_doi 10.1107/S2053229619016073
_journal_volume 76
_journal_year 2019
_chemical_absolute_configuration syn
_chemical_formula_iupac 'C47 H58 N4 O9, C2 H3 N'
_chemical_formula_moiety 'C47 H58 N4 O9, C2 H3 N'
_chemical_formula_sum 'C49 H61 N5 O9'
_chemical_formula_weight 864.02
_chemical_name_systematic (<i>S</i>)-Pms-Acp-(<i>S</i>)-Pms-Acp-(<i>S</i>)-Pms-Acp-NMe~2~
_space_group_crystal_system monoclinic
_space_group_IT_number 4
_space_group_name_Hall 'P 2yb'
_space_group_name_H-M_alt 'P 1 21 1'
_atom_sites_solution_hydrogens geom
_atom_sites_solution_primary direct
_audit_creation_method SHELXL-2014/7
_cell_angle_alpha 90
_cell_angle_beta 93.75(2)
_cell_angle_gamma 90
_cell_formula_units_Z 2
_cell_length_a 10.645(3)
_cell_length_b 19.161(9)
_cell_length_c 11.503(3)
_cell_measurement_reflns_used 20
_cell_measurement_temperature 173.0(10)
_cell_measurement_theta_max 12.5
_cell_measurement_theta_min 10.0
_cell_volume 2341.2(14)
_computing_cell_refinement
;
MSC/AFC Diffractometer Control Software (Molecular Structure
Corporation, 1991)
;
_computing_data_collection
;
MSC/AFC Diffractometer Control Software (Molecular Structure
Corporation, 1991)
;
_computing_data_reduction
;
TEXSAN (Molecular Structure Corporation, 1989)
;
_computing_molecular_graphics
;
ORTEPII (Johnson, 1976) and Mercury (Macrae <i>et al.</i>,
2008)
;
_computing_publication_material
;
SHELXL2014 (Sheldrick, 2015) and PLATON (Spek, 2009)
;
_computing_structure_refinement
;
SHELXL2014 (Sheldrick, 2015)
;
_computing_structure_solution
;
SHELXS86 (Sheldrick, 1990)
;
_diffrn_ambient_temperature 173.0(10)
_diffrn_detector 'scintillation counter'
_diffrn_measured_fraction_theta_full 0.999
_diffrn_measured_fraction_theta_max 0.997
_diffrn_measurement_device_type 'Rigaku AFC-5R'
_diffrn_measurement_method '\w--2\q scans'
_diffrn_radiation_monochromator graphite
_diffrn_radiation_source 'Rigaku RU200 rotating anode generator'
_diffrn_radiation_type 'Mo K\a'
_diffrn_radiation_wavelength 0.71073
_diffrn_reflns_av_R_equivalents 0.0660
_diffrn_reflns_av_unetI/netI 0.0864
_diffrn_reflns_limit_h_max 13
_diffrn_reflns_limit_h_min 0
_diffrn_reflns_limit_k_max 24
_diffrn_reflns_limit_k_min 0
_diffrn_reflns_limit_l_max 14
_diffrn_reflns_limit_l_min -14
_diffrn_reflns_number 5821
_diffrn_reflns_theta_full 25.242
_diffrn_reflns_theta_max 27.515
_diffrn_reflns_theta_min 2.526
_diffrn_standards_decay_% 0
_diffrn_standards_interval_count 150
_diffrn_standards_number 3
_exptl_absorpt_coefficient_mu 0.085
_exptl_absorpt_correction_type none
_exptl_crystal_colour colourless
_exptl_crystal_density_diffrn 1.226
_exptl_crystal_density_method 'not measured'
_exptl_crystal_description prism
_exptl_crystal_F_000 924
_exptl_crystal_size_max 0.48
_exptl_crystal_size_mid 0.33
_exptl_crystal_size_min 0.23
_refine_diff_density_max 0.357
_refine_diff_density_min -0.281
_refine_ls_abs_structure_details
;
No quotients, so Flack parameter determined by classical intensity fit
;
_refine_ls_abs_structure_Flack 0(2)
_refine_ls_extinction_coef 0.009(2)
_refine_ls_extinction_expression Fc^*^=kFc[1+0.001xFc^2^\l^3^/sin(2\q)]^-1/4^
_refine_ls_extinction_method
;
SHELXL2014 (Sheldrick, 2015)
;
_refine_ls_goodness_of_fit_ref 1.040
_refine_ls_hydrogen_treatment constr
_refine_ls_matrix_type full
_refine_ls_number_parameters 632
_refine_ls_number_reflns 5527
_refine_ls_number_restraints 229
_refine_ls_restrained_S_all 1.024
_refine_ls_R_factor_all 0.1376
_refine_ls_R_factor_gt 0.0754
_refine_ls_shift/su_max 0.000
_refine_ls_shift/su_mean 0.000
_refine_ls_structure_factor_coef Fsqd
_refine_ls_weighting_details 'w=1/[\s^2^(Fo^2^)+(0.0906P)^2^+3.1019P] where P=(Fo^2^+2Fc^2^)/3'
_refine_ls_weighting_scheme calc
_refine_ls_wR_factor_gt 0.1893
_refine_ls_wR_factor_ref 0.2175
_reflns_number_gt 3617
_reflns_number_total 5527
_reflns_threshold_expression 'I > 2\s(I)'
_cod_data_source_file ky3193sup1.cif
_cod_data_source_block 3b
_cod_original_cell_volume 2341.5(15)
_cod_original_sg_symbol_H-M 'P 21'
_cod_database_code 2021944
_shelx_space_group_comment
;
The symmetry employed for this shelxl refinement is uniquely defined
by the following loop, which should always be used as a source of
symmetry information in preference to the above space-group names.
They are only intended as comments.
;

loop_
_space_group_symop_operation_xyz
'x, y, z'
'-x, y+1/2, -z'

loop_
_atom_site_type_symbol
_atom_site_label
_atom_site_fract_x
_atom_site_fract_y
_atom_site_fract_z
_atom_site_U_iso_or_equiv
_atom_site_adp_type
_atom_site_calc_flag
_atom_site_occupancy
_atom_site_disorder_assembly
_atom_site_disorder_group
O O7 0.8591(4) 0.5444(3) 0.7255(3) 0.0263(9) Uani d 1 . .
O O13 0.9280(4) 0.6485(3) 0.3926(3) 0.0288(9) Uani d 1 . .
O O19 0.7833(5) 0.5572(4) 0.0570(4) 0.0494(14) Uani d 1 . .
H H19 0.7232 0.5592 0.0060 0.074 Uiso calc 1 . .
O O27 0.8268(4) 0.5100(3) 0.3529(3) 0.0351(11) Uani d 1 . .
O O32 1.0631(4) 0.5925(3) 0.5188(3) 0.0358(11) Uani d 1 . .
O O40 0.7911(4) 0.6893(3) 0.6611(3) 0.0332(10) Uani d 1 . .
O O45 0.6831(4) 0.5534(3) 0.8246(4) 0.0451(13) Uani d 1 . .
O O53 1.0616(4) 0.5672(3) 0.9855(3) 0.0384(11) Uani d 1 . .
O O58 1.2172(5) 0.7160(4) 1.0466(4) 0.0549(15) Uani d 1 . .
N N1 1.2599(6) 0.6696(5) 0.8749(5) 0.068(2) Uani d 1 . .
N N4 0.9841(5) 0.6441(3) 0.8501(4) 0.0329(12) Uani d 1 . .
H H4 0.9416 0.6493 0.7825 0.040 Uiso calc 1 . .
N N10 0.7488(4) 0.6005(3) 0.5350(4) 0.0290(11) Uani d 1 . .
H H10 0.7591 0.5829 0.4656 0.035 Uiso calc 1 . .
N N16 0.9577(5) 0.5538(3) 0.2256(4) 0.0297(11) Uani d 1 . .
H H16 0.9681 0.5658 0.1530 0.036 Uiso calc 1 . .
C C2 1.1778(8) 0.6977(5) 0.9482(6) 0.050(2) Uani d 1 . .
C C3 1.0395(7) 0.7056(4) 0.9112(6) 0.0419(18) Uani d 1 . .
C C5 0.9978(6) 0.5811(4) 0.8964(5) 0.0303(14) Uani d 1 . .
C C6 0.9344(5) 0.5204(4) 0.8268(5) 0.0262(13) Uani d 1 . .
H H6 0.8805 0.4931 0.8784 0.031 Uiso calc 1 . .
C C8 0.7356(6) 0.5559(4) 0.7345(5) 0.0316(14) Uani d 1 . .
C C9 0.6667(5) 0.5644(4) 0.6146(5) 0.0300(13) Uani d 1 . .
C C11 0.8073(6) 0.6595(4) 0.5681(5) 0.0313(14) Uani d 1 . .
C C12 0.8925(6) 0.6941(4) 0.4841(5) 0.0322(14) Uani d 1 . .
H H12 0.9711 0.7092 0.5295 0.039 Uiso calc 1 . .
C C14 1.0192(5) 0.6003(4) 0.4211(5) 0.0279(13) Uani d 1 . .
C C15 1.0631(5) 0.5627(4) 0.3139(5) 0.0260(12) Uani d 1 . .
C C17 0.8484(6) 0.5284(4) 0.2525(5) 0.0290(13) Uani d 1 . .
C C18 0.7437(6) 0.5220(4) 0.1568(5) 0.0336(15) Uani d 1 . .
H H18 0.6676 0.5464 0.1831 0.040 Uiso calc 1 . .
C C20 0.7098(7) 0.4457(4) 0.1344(7) 0.0454(18) Uani d 1 . .
H H201 0.7849 0.4210 0.1089 0.055 Uiso calc 1 . .
H H202 0.6872 0.4243 0.2085 0.055 Uiso calc 1 . .
C C21 0.6026(7) 0.4351(4) 0.0442(6) 0.0411(16) Uani d 1 . .
C C22 0.6134(9) 0.3935(6) -0.0518(8) 0.062(2) Uani d 1 . .
H H22 0.6914 0.3709 -0.0619 0.075 Uiso calc 1 . .
C C23 0.5132(9) 0.3833(6) -0.1353(8) 0.071(3) Uani d 1 . .
H H23 0.5231 0.3534 -0.2000 0.085 Uiso calc 1 . .
C C24 0.4015(9) 0.4164(6) -0.1231(8) 0.066(3) Uani d 1 . .
H H24 0.3333 0.4109 -0.1799 0.079 Uiso calc 1 . .
C C25 0.3895(8) 0.4575(6) -0.0282(8) 0.067(3) Uani d 1 . .
H H25 0.3107 0.4791 -0.0178 0.080 Uiso calc 1 . .
C C26 0.4875(7) 0.4690(6) 0.0530(7) 0.061(3) Uani d 1 . .
H H26 0.4769 0.5002 0.1158 0.073 Uiso calc 1 . .
C C28 1.1662(6) 0.6094(4) 0.2632(5) 0.0301(14) Uani d 1 . .
H H281 1.1296 0.6385 0.1983 0.036 Uiso calc 1 . .
H H282 1.2053 0.6404 0.3241 0.036 Uiso calc 1 . .
C C29 1.2641(6) 0.5580(4) 0.2192(6) 0.0383(15) Uani d 1 . .
H H291 1.2753 0.5658 0.1355 0.046 Uiso calc 1 . .
H H292 1.3464 0.5642 0.2632 0.046 Uiso calc 1 . .
C C30 1.2121(7) 0.4844(4) 0.2391(6) 0.0425(17) Uani d 1 . .
H H301 1.1620 0.4676 0.1691 0.051 Uiso calc 1 . .
H H302 1.2812 0.4510 0.2585 0.051 Uiso calc 1 . .
C C31 1.1294(6) 0.4935(4) 0.3414(6) 0.0334(14) Uani d 1 . .
H H311 1.0681 0.4549 0.3450 0.040 Uiso calc 1 . .
H H312 1.1808 0.4960 0.4161 0.040 Uiso calc 1 . .
C C33 0.8301(6) 0.7593(4) 0.4276(6) 0.0366(15) Uani d 1 . .
H H331 0.8140 0.7937 0.4890 0.044 Uiso calc 1 . .
H H332 0.8882 0.7808 0.3742 0.044 Uiso calc 1 . .
C C34 0.7080(6) 0.7414(4) 0.3609(5) 0.0318(14) Uani d 1 . .
C C35 0.5952(7) 0.7561(5) 0.4082(7) 0.050(2) Uani d 1 . .
H H35 0.5959 0.7782 0.4822 0.060 Uiso calc 1 . .
C C36 0.4816(8) 0.7395(6) 0.3506(8) 0.064(3) Uani d 1 . .
H H36 0.4047 0.7495 0.3847 0.077 Uiso calc 1 . .
C C37 0.4813(8) 0.7072(5) 0.2389(9) 0.066(3) Uani d 1 . .
H H37 0.4041 0.6943 0.1987 0.079 Uiso calc 1 . .
C C38 0.5913(8) 0.6952(5) 0.1909(8) 0.063(3) Uani d 1 . .
H H38 0.5910 0.6745 0.1158 0.076 Uiso calc 1 . .
C C39 0.7061(7) 0.7128(5) 0.2501(6) 0.0464(18) Uani d 1 . .
H H39 0.7828 0.7051 0.2143 0.056 Uiso calc 1 . .
C C41 0.5396(6) 0.6037(5) 0.6198(6) 0.0446(15) Uani d 1 . .
H H411 0.5093 0.6010 0.6992 0.054 Uiso calc 0.597(18) A 1
H H412 0.5499 0.6534 0.5993 0.054 Uiso calc 0.597(18) A 1
H H413 0.5505 0.6549 0.6163 0.054 Uiso calc 0.403(18) A 2
H H414 0.4956 0.5912 0.6901 0.054 Uiso calc 0.403(18) A 2
C C42A 0.4448(10) 0.5678(8) 0.5311(12) 0.0503(19) Uani d 0.597(18) A 1
H H421 0.4157 0.6011 0.4693 0.060 Uiso calc 0.597(18) A 1
H H422 0.3707 0.5509 0.5705 0.060 Uiso calc 0.597(18) A 1
C C43A 0.5150(10) 0.5057(7) 0.4779(11) 0.0478(18) Uani d 0.597(18) A 1
H H431 0.4600 0.4641 0.4703 0.057 Uiso calc 0.597(18) A 1
H H432 0.5431 0.5180 0.4001 0.057 Uiso calc 0.597(18) A 1
C C42B 0.4712(19) 0.5743(8) 0.5069(11) 0.0474(19) Uani d 0.403(18) A 2
H H423 0.5131 0.5889 0.4364 0.057 Uiso calc 0.403(18) A 2
H H424 0.3816 0.5884 0.4993 0.057 Uiso calc 0.403(18) A 2
C C43B 0.4864(8) 0.4949(9) 0.531(2) 0.0487(19) Uani d 0.403(18) A 2
H H433 0.4357 0.4793 0.5949 0.058 Uiso calc 0.403(18) A 2
H H434 0.4640 0.4668 0.4600 0.058 Uiso calc 0.403(18) A 2
C C44 0.6296(6) 0.4919(5) 0.5652(6) 0.0428(15) Uani d 1 . .
H H441 0.6063 0.4602 0.6282 0.051 Uiso calc 0.597(18) A 1
H H442 0.7000 0.4709 0.5252 0.051 Uiso calc 0.597(18) A 1
H H443 0.6478 0.4554 0.6248 0.051 Uiso calc 0.403(18) A 2
H H444 0.6773 0.4813 0.4964 0.051 Uiso calc 0.403(18) A 2
C C46 1.0330(6) 0.4724(4) 0.7782(6) 0.0347(15) Uani d 1 . .
H H461 1.0863 0.4995 0.7272 0.042 Uiso calc 1 . .
H H462 1.0879 0.4531 0.8431 0.042 Uiso calc 1 . .
C C47 0.9702(5) 0.4133(4) 0.7094(5) 0.0278(13) Uani d 1 . .
C C48 0.9559(6) 0.4160(4) 0.5875(5) 0.0352(15) Uani d 1 . .
H H48 0.9893 0.4544 0.5474 0.042 Uiso calc 1 . .
C C49 0.8936(7) 0.3632(4) 0.5247(6) 0.0394(16) Uani d 1 . .
H H49 0.8865 0.3649 0.4420 0.047 Uiso calc 1 . .
C C50 0.8422(7) 0.3083(4) 0.5820(6) 0.0422(17) Uani d 1 . .
H H50 0.7986 0.2725 0.5387 0.051 Uiso calc 1 . .
C C51 0.8535(7) 0.3048(4) 0.7009(6) 0.0426(17) Uani d 1 . .
H H51 0.8184 0.2665 0.7399 0.051 Uiso calc 1 . .
C C52 0.9163(6) 0.3572(4) 0.7650(5) 0.0340(14) Uani d 1 . .
H H52 0.9225 0.3548 0.8476 0.041 Uiso calc 1 . .
C C54 1.0241(9) 0.7699(5) 0.8276(7) 0.067(2) Uani d 1 . .
H H541 1.1061 0.7924 0.8160 0.080 Uiso calc 0.59(2) B 1
H H542 0.9833 0.7567 0.7510 0.080 Uiso calc 0.59(2) B 1
H H543 1.0968 0.8019 0.8401 0.080 Uiso calc 0.41(2) B 2
H H544 1.0187 0.7545 0.7453 0.080 Uiso calc 0.41(2) B 2
C C55A 0.9380(16) 0.8178(7) 0.8965(16) 0.070(2) Uani d 0.59(2) B 1
H H551 0.8896 0.8507 0.8445 0.085 Uiso calc 0.59(2) B 1
H H552 0.9867 0.8443 0.9580 0.085 Uiso calc 0.59(2) B 1
C C56A 0.8513(12) 0.7625(8) 0.9489(16) 0.068(2) Uani d 0.59(2) B 1
H H561 0.7917 0.7832 1.0018 0.081 Uiso calc 0.59(2) B 1
H H562 0.8051 0.7339 0.8885 0.081 Uiso calc 0.59(2) B 1
C C55B 0.9008(17) 0.8070(14) 0.8570(19) 0.069(2) Uani d 0.41(2) B 2
H H553 0.8325 0.7960 0.7973 0.083 Uiso calc 0.41(2) B 2
H H554 0.9133 0.8582 0.8587 0.083 Uiso calc 0.41(2) B 2
C C56B 0.866(2) 0.7807(12) 0.9782(17) 0.068(2) Uani d 0.41(2) B 2
H H563 0.8719 0.8193 1.0356 0.082 Uiso calc 0.41(2) B 2
H H564 0.7784 0.7626 0.9737 0.082 Uiso calc 0.41(2) B 2
C C57 0.9598(8) 0.7219(5) 1.0151(7) 0.0610(19) Uani d 1 . .
H H571 1.0061 0.7512 1.0745 0.073 Uiso calc 0.59(2) B 1
H H572 0.9295 0.6789 1.0520 0.073 Uiso calc 0.59(2) B 1
H H573 1.0150 0.7370 1.0830 0.073 Uiso calc 0.41(2) B 2
H H574 0.9135 0.6796 1.0374 0.073 Uiso calc 0.41(2) B 2
C C59A 1.2331(11) 0.6496(9) 0.7517(6) 0.067(3) Uani d 0.880(18) C 1
H H591 1.2298 0.5987 0.7454 0.100 Uiso calc 0.880(18) C 1
H H592 1.2997 0.6676 0.7050 0.100 Uiso calc 0.880(18) C 1
H H593 1.1520 0.6694 0.7231 0.100 Uiso calc 0.880(18) C 1
C C60A 1.3921(8) 0.6580(8) 0.9182(8) 0.072(3) Uani d 0.880(18) C 1
H H601 1.4372 0.7026 0.9209 0.107 Uiso calc 0.880(18) C 1
H H602 1.4325 0.6258 0.8658 0.107 Uiso calc 0.880(18) C 1
H H603 1.3942 0.6378 0.9966 0.107 Uiso calc 0.880(18) C 1
C C59B 1.195(7) 0.673(7) 0.758(3) 0.068(3) Uani d 0.120(18) C 2
H H594 1.1354 0.6344 0.7474 0.102 Uiso calc 0.120(18) C 2
H H595 1.2567 0.6706 0.6985 0.102 Uiso calc 0.120(18) C 2
H H596 1.1487 0.7176 0.7493 0.102 Uiso calc 0.120(18) C 2
C C60B 1.363(6) 0.717(4) 0.915(6) 0.070(3) Uani d 0.120(18) C 2
H H604 1.3276 0.7625 0.9356 0.105 Uiso calc 0.120(18) C 2
H H605 1.4201 0.7238 0.8523 0.105 Uiso calc 0.120(18) C 2
H H606 1.4096 0.6972 0.9832 0.105 Uiso calc 0.120(18) C 2
N N63 0.3687(16) 0.8031(9) 0.6648(12) 0.150(6) Uani d 1 . .
C C61 0.5884(13) 0.8022(9) 0.7855(15) 0.127(5) Uani d 1 . .
H H611 0.5770 0.8187 0.8647 0.190 Uiso calc 1 . .
H H612 0.6497 0.8320 0.7493 0.190 Uiso calc 1 . .
H H613 0.6192 0.7540 0.7884 0.190 Uiso calc 1 . .
C C62 0.4663(13) 0.8050(7) 0.7159(12) 0.095(4) Uani d 1 . .

loop_
_atom_site_aniso_label
_atom_site_aniso_U_11
_atom_site_aniso_U_22
_atom_site_aniso_U_33
_atom_site_aniso_U_12
_atom_site_aniso_U_13
_atom_site_aniso_U_23
O7 0.025(2) 0.034(3) 0.0193(18) 0.0008(18) 0.0000(15) 0.0000(17)
O13 0.030(2) 0.036(3) 0.0197(19) 0.001(2) -0.0024(15) -0.0010(18)
O19 0.051(3) 0.069(4) 0.028(2) -0.023(3) -0.002(2) 0.010(3)
O27 0.042(3) 0.043(3) 0.020(2) -0.001(2) 0.0004(18) 0.0017(19)
O32 0.037(2) 0.047(3) 0.022(2) 0.008(2) -0.0031(17) -0.004(2)
O40 0.038(2) 0.035(3) 0.026(2) 0.007(2) -0.0006(18) -0.0058(19)
O45 0.036(2) 0.079(4) 0.021(2) -0.002(3) 0.0027(17) -0.001(2)
O53 0.035(2) 0.055(3) 0.024(2) -0.007(2) -0.0065(18) -0.002(2)
O58 0.057(3) 0.075(4) 0.031(2) -0.034(3) -0.011(2) -0.002(3)
N1 0.051(3) 0.119(6) 0.035(3) -0.027(4) 0.008(2) -0.009(3)
N4 0.033(3) 0.040(3) 0.024(2) -0.016(2) -0.007(2) -0.001(2)
N10 0.028(3) 0.041(3) 0.017(2) 0.002(2) -0.0002(18) -0.002(2)
N16 0.034(3) 0.040(3) 0.015(2) -0.001(2) -0.0002(18) 0.000(2)
C2 0.060(5) 0.058(5) 0.031(3) -0.039(4) -0.006(3) 0.001(3)
C3 0.066(5) 0.030(4) 0.029(3) -0.019(3) -0.010(3) 0.001(3)
C5 0.029(3) 0.039(4) 0.023(3) -0.006(3) 0.003(2) -0.002(3)
C6 0.021(3) 0.039(4) 0.019(3) -0.008(3) -0.003(2) 0.001(2)
C8 0.031(3) 0.044(4) 0.020(3) -0.003(3) 0.000(2) -0.004(3)
C9 0.029(3) 0.040(4) 0.020(3) -0.002(3) -0.003(2) 0.001(3)
C11 0.032(3) 0.036(4) 0.026(3) 0.006(3) 0.000(2) -0.001(3)
C12 0.032(3) 0.037(4) 0.027(3) 0.001(3) 0.000(2) -0.007(3)
C14 0.026(3) 0.033(3) 0.024(3) -0.003(3) 0.000(2) 0.001(3)
C15 0.026(3) 0.030(3) 0.022(3) -0.002(3) 0.000(2) 0.005(2)
C17 0.035(3) 0.024(3) 0.028(3) -0.003(3) 0.003(2) -0.002(2)
C18 0.036(3) 0.045(4) 0.021(3) -0.009(3) 0.009(2) 0.000(3)
C20 0.049(4) 0.040(4) 0.046(4) -0.003(3) -0.001(3) -0.009(3)
C21 0.043(4) 0.032(4) 0.047(4) -0.009(3) 0.000(3) -0.006(3)
C22 0.062(5) 0.067(6) 0.056(5) 0.006(5) -0.003(4) -0.026(5)
C23 0.073(6) 0.075(7) 0.064(6) -0.012(5) -0.003(5) -0.045(5)
C24 0.057(5) 0.073(7) 0.064(6) -0.019(5) -0.016(4) -0.022(5)
C25 0.040(4) 0.089(8) 0.071(6) -0.005(5) -0.001(4) -0.034(5)
C26 0.041(4) 0.084(7) 0.059(5) -0.005(4) 0.005(4) -0.038(5)
C28 0.034(3) 0.032(3) 0.025(3) -0.011(3) 0.001(2) 0.001(3)
C29 0.032(3) 0.045(4) 0.038(3) -0.002(3) 0.008(3) 0.002(3)
C30 0.047(4) 0.033(4) 0.049(4) 0.004(3) 0.013(3) 0.000(3)
C31 0.042(4) 0.024(3) 0.034(3) 0.001(3) -0.001(3) 0.002(3)
C33 0.036(4) 0.034(4) 0.039(3) -0.005(3) 0.000(3) 0.001(3)
C34 0.039(3) 0.030(3) 0.027(3) 0.003(3) 0.001(2) 0.012(3)
C35 0.044(4) 0.065(6) 0.041(4) 0.007(4) 0.005(3) 0.012(4)
C36 0.042(4) 0.081(7) 0.071(6) 0.012(4) 0.008(4) 0.033(5)
C37 0.045(5) 0.064(6) 0.084(7) -0.013(4) -0.026(4) 0.032(5)
C38 0.059(5) 0.065(6) 0.063(5) 0.020(5) -0.021(4) -0.008(5)
C39 0.044(4) 0.056(5) 0.038(4) 0.008(4) -0.005(3) -0.004(3)
C41 0.031(3) 0.068(4) 0.033(3) 0.000(3) -0.003(2) -0.004(3)
C42A 0.035(3) 0.071(4) 0.044(3) -0.003(3) -0.003(3) -0.003(3)
C43A 0.035(3) 0.070(4) 0.038(3) -0.006(3) -0.001(3) -0.004(3)
C42B 0.032(3) 0.070(4) 0.040(4) -0.005(3) -0.001(3) -0.001(3)
C43B 0.036(3) 0.069(4) 0.040(4) -0.007(3) -0.002(3) -0.004(3)
C44 0.035(3) 0.063(4) 0.030(3) -0.013(3) -0.003(2) -0.004(3)
C46 0.028(3) 0.042(4) 0.033(3) 0.002(3) -0.001(3) -0.002(3)
C47 0.026(3) 0.030(3) 0.027(3) 0.004(2) 0.000(2) -0.003(3)
C48 0.045(4) 0.029(4) 0.031(3) 0.004(3) 0.003(3) 0.005(3)
C49 0.044(4) 0.038(4) 0.035(3) 0.007(3) -0.004(3) 0.000(3)
C50 0.048(4) 0.038(4) 0.041(4) -0.005(3) -0.004(3) -0.006(3)
C51 0.054(4) 0.035(4) 0.040(4) -0.004(3) 0.008(3) 0.006(3)
C52 0.040(3) 0.037(4) 0.025(3) 0.010(3) 0.002(3) 0.006(3)
C54 0.094(5) 0.051(4) 0.052(4) -0.012(4) -0.023(4) -0.002(3)
C55A 0.096(5) 0.053(4) 0.059(4) -0.002(4) -0.022(4) -0.004(4)
C56A 0.094(5) 0.050(4) 0.056(4) 0.001(4) -0.018(4) -0.011(3)
C55B 0.096(5) 0.051(4) 0.055(4) -0.004(4) -0.024(4) -0.006(4)
C56B 0.093(5) 0.052(4) 0.056(4) -0.001(4) -0.020(4) -0.009(4)
C57 0.086(5) 0.046(4) 0.048(4) -0.001(4) -0.016(3) -0.012(3)
C59A 0.051(4) 0.117(7) 0.034(3) -0.026(4) 0.012(3) -0.014(4)
C60A 0.049(4) 0.123(7) 0.043(4) -0.022(4) 0.005(3) -0.007(4)
C59B 0.052(5) 0.118(7) 0.035(4) -0.027(5) 0.011(4) -0.012(5)
C60B 0.051(5) 0.121(7) 0.040(4) -0.025(5) 0.007(4) -0.008(5)
N63 0.169(13) 0.131(12) 0.140(11) 0.028(11) -0.071(10) -0.018(10)
C61 0.086(9) 0.100(11) 0.191(16) -0.005(8) -0.022(10) -0.027(11)
C62 0.098(9) 0.074(8) 0.111(10) 0.009(7) -0.012(8) -0.020(7)

loop_
_atom_type_symbol
_atom_type_description
_atom_type_scat_dispersion_real
_atom_type_scat_dispersion_imag
_atom_type_scat_source
C C 0.0033 0.0016 'International Tables Vol C Tables 4.2.6.8 and 6.1.1.4'
H H 0.0000 0.0000 'International Tables Vol C Tables 4.2.6.8 and 6.1.1.4'
N N 0.0061 0.0033 'International Tables Vol C Tables 4.2.6.8 and 6.1.1.4'
O O 0.0106 0.0060 'International Tables Vol C Tables 4.2.6.8 and 6.1.1.4'

loop_
_geom_angle_atom_site_label_1
_geom_angle_atom_site_label_2
_geom_angle_atom_site_label_3
_geom_angle
C8 O7 C6 118.9(4)
C14 O13 C12 116.9(4)
C18 O19 H19 109.5
C2 N1 C59A 127.1(7)
C2 N1 C60B 93(3)
C2 N1 C59B 105(4)
C60B N1 C59B 123(5)
C2 N1 C60A 119.0(7)
C59A N1 C60A 113.9(8)
C5 N4 C3 120.4(5)
C5 N4 H4 119.8
C3 N4 H4 119.8
C11 N10 C9 120.2(5)
C11 N10 H10 119.9
C9 N10 H10 119.9
C17 N16 C15 121.6(5)
C17 N16 H16 119.2
C15 N16 H16 119.2
O58 C2 N1 119.1(7)
O58 C2 C3 119.8(8)
N1 C2 C3 121.1(6)
N4 C3 C2 113.9(6)
N4 C3 C57 107.9(6)
C2 C3 C57 112.1(6)
N4 C3 C54 108.3(5)
C2 C3 C54 108.2(6)
C57 C3 C54 106.0(7)
O53 C5 N4 125.3(6)
O53 C5 C6 118.1(6)
N4 C5 C6 116.5(5)
O7 C6 C46 104.7(4)
O7 C6 C5 112.3(5)
C46 C6 C5 110.9(5)
O7 C6 H6 109.6
C46 C6 H6 109.6
C5 C6 H6 109.6
O45 C8 O7 124.6(5)
O45 C8 C9 123.8(5)
O7 C8 C9 111.3(5)
N10 C9 C8 109.9(5)
N10 C9 C44 109.9(5)
C8 C9 C44 109.4(6)
N10 C9 C41 110.5(6)
C8 C9 C41 112.7(5)
C44 C9 C41 104.4(5)
O40 C11 N10 123.4(6)
O40 C11 C12 118.1(6)
N10 C11 C12 118.4(5)
O13 C12 C11 113.4(5)
O13 C12 C33 108.1(5)
C11 C12 C33 111.3(5)
O13 C12 H12 107.9
C11 C12 H12 107.9
C33 C12 H12 107.9
O32 C14 O13 122.5(6)
O32 C14 C15 125.3(6)
O13 C14 C15 112.1(5)
N16 C15 C31 111.4(5)
N16 C15 C14 110.6(5)
C31 C15 C14 113.9(5)
N16 C15 C28 109.3(5)
C31 C15 C28 104.4(5)
C14 C15 C28 106.9(5)
O27 C17 N16 122.9(6)
O27 C17 C18 118.6(5)
N16 C17 C18 118.5(5)
O19 C18 C17 107.8(5)
O19 C18 C20 113.5(6)
C17 C18 C20 110.8(6)
O19 C18 H18 108.2
C17 C18 H18 108.2
C20 C18 H18 108.2
C21 C20 C18 114.0(6)
C21 C20 H201 108.8
C18 C20 H201 108.8
C21 C20 H202 108.8
C18 C20 H202 108.8
H201 C20 H202 107.7
C22 C21 C26 116.7(7)
C22 C21 C20 122.2(7)
C26 C21 C20 121.1(7)
C21 C22 C23 122.1(8)
C21 C22 H22 118.9
C23 C22 H22 118.9
C24 C23 C22 119.6(8)
C24 C23 H23 120.2
C22 C23 H23 120.2
C25 C24 C23 118.7(8)
C25 C24 H24 120.6
C23 C24 H24 120.6
C24 C25 C26 122.2(9)
C24 C25 H25 118.9
C26 C25 H25 118.9
C25 C26 C21 120.5(8)
C25 C26 H26 119.7
C21 C26 H26 119.7
C29 C28 C15 105.3(5)
C29 C28 H281 110.7
C15 C28 H281 110.7
C29 C28 H282 110.7
C15 C28 H282 110.7
H281 C28 H282 108.8
C30 C29 C28 106.2(5)
C30 C29 H291 110.5
C28 C29 H291 110.5
C30 C29 H292 110.5
C28 C29 H292 110.5
H291 C29 H292 108.7
C31 C30 C29 104.0(6)
C31 C30 H301 111.0
C29 C30 H301 111.0
C31 C30 H302 111.0
C29 C30 H302 111.0
H301 C30 H302 109.0
C15 C31 C30 102.9(5)
C15 C31 H311 111.2
C30 C31 H311 111.2
C15 C31 H312 111.2
C30 C31 H312 111.2
H311 C31 H312 109.1
C34 C33 C12 111.4(6)
C34 C33 H331 109.3
C12 C33 H331 109.3
C34 C33 H332 109.3
C12 C33 H332 109.3
H331 C33 H332 108.0
C35 C34 C39 118.9(7)
C35 C34 C33 119.8(6)
C39 C34 C33 121.3(6)
C36 C35 C34 121.5(8)
C36 C35 H35 119.3
C34 C35 H35 119.3
C35 C36 C37 118.9(8)
C35 C36 H36 120.5
C37 C36 H36 120.5
C38 C37 C36 119.6(8)
C38 C37 H37 120.2
C36 C37 H37 120.2
C37 C38 C39 120.9(9)
C37 C38 H38 119.6
C39 C38 H38 119.6
C34 C39 C38 120.1(7)
C34 C39 H39 119.9
C38 C39 H39 119.9
C42A C41 C9 107.0(6)
C9 C41 C42B 98.9(9)
C42A C41 H411 110.3
C9 C41 H411 110.3
C42A C41 H412 110.3
C9 C41 H412 110.3
H411 C41 H412 108.6
C9 C41 H413 112.0
C42B C41 H413 112.0
C9 C41 H414 112.0
C42B C41 H414 112.0
H413 C41 H414 109.7
C41 C42A C43A 106.9(8)
C41 C42A H421 110.3
C43A C42A H421 110.3
C41 C42A H422 110.3
C43A C42A H422 110.3
H421 C42A H422 108.6
C44 C43A C42A 104.7(8)
C44 C43A H431 110.8
C42A C43A H431 110.8
C44 C43A H432 110.8
C42A C43A H432 110.8
H431 C43A H432 108.9
C41 C42B C43B 99.8(11)
C41 C42B H423 111.8
C43B C42B H423 111.8
C41 C42B H424 111.8
C43B C42B H424 111.8
H423 C42B H424 109.5
C44 C43B C42B 99.8(12)
C44 C43B H433 111.8
C42B C43B H433 111.8
C44 C43B H434 111.8
C42B C43B H434 111.8
H433 C43B H434 109.5
C9 C44 C43B 106.6(9)
C9 C44 C43A 104.9(7)
C9 C44 H441 110.8
C43A C44 H441 110.8
C9 C44 H442 110.8
C43A C44 H442 110.8
H441 C44 H442 108.8
C9 C44 H443 110.4
C43B C44 H443 110.4
C9 C44 H444 110.4
C43B C44 H444 110.4
H443 C44 H444 108.6
C47 C46 C6 110.6(5)
C47 C46 H461 109.5
C6 C46 H461 109.5
C47 C46 H462 109.5
C6 C46 H462 109.5
H461 C46 H462 108.1
C52 C47 C48 117.7(6)
C52 C47 C46 121.3(5)
C48 C47 C46 120.8(6)
C49 C48 C47 120.8(6)
C49 C48 H48 119.6
C47 C48 H48 119.6
C50 C49 C48 120.0(6)
C50 C49 H49 120.0
C48 C49 H49 120.0
C51 C50 C49 120.4(7)
C51 C50 H50 119.8
C49 C50 H50 119.8
C50 C51 C52 120.2(7)
C50 C51 H51 119.9
C52 C51 H51 119.9
C51 C52 C47 120.8(6)
C51 C52 H52 119.6
C47 C52 H52 119.6
C55B C54 C3 106.5(10)
C55A C54 C3 101.2(9)
C55A C54 H541 111.5
C3 C54 H541 111.5
C55A C54 H542 111.5
C3 C54 H542 111.5
H541 C54 H542 109.4
C55B C54 H543 110.4
C3 C54 H543 110.4
C55B C54 H544 110.4
C3 C54 H544 110.4
H543 C54 H544 108.6
C54 C55A C56A 100.4(11)
C54 C55A H551 111.7
C56A C55A H551 111.7
C54 C55A H552 111.7
C56A C55A H552 111.7
H551 C55A H552 109.5
C57 C56A C55A 95.2(11)
C57 C56A H561 112.7
C55A C56A H561 112.7
C57 C56A H562 112.7
C55A C56A H562 112.7
H561 C56A H562 110.2
C54 C55B C56B 107.8(13)
C54 C55B H553 110.2
C56B C55B H553 110.2
C54 C55B H554 110.2
C56B C55B H554 110.2
H553 C55B H554 108.5
C57 C56B C55B 107.0(13)
C57 C56B H563 110.3
C55B C56B H563 110.3
C57 C56B H564 110.3
C55B C56B H564 110.3
H563 C56B H564 108.6
C3 C57 C56B 108.3(9)
C3 C57 C56A 98.6(9)
C3 C57 H571 112.0
C56A C57 H571 112.0
C3 C57 H572 112.0
C56A C57 H572 112.0
H571 C57 H572 109.7
C3 C57 H573 110.0
C56B C57 H573 110.0
C3 C57 H574 110.0
C56B C57 H574 110.0
H573 C57 H574 108.4
N1 C59A H591 109.5
N1 C59A H592 109.5
H591 C59A H592 109.5
N1 C59A H593 109.5
H591 C59A H593 109.5
H592 C59A H593 109.5
N1 C60A H601 109.5
N1 C60A H602 109.5
H601 C60A H602 109.5
N1 C60A H603 109.5
H601 C60A H603 109.5
H602 C60A H603 109.5
N1 C59B H594 109.5
N1 C59B H595 109.5
H594 C59B H595 109.5
N1 C59B H596 109.5
H594 C59B H596 109.5
H595 C59B H596 109.5
N1 C60B H604 109.5
N1 C60B H605 109.5
H604 C60B H605 109.5
N1 C60B H606 109.5
H604 C60B H606 109.5
H605 C60B H606 109.5
C62 C61 H611 109.5
C62 C61 H612 109.5
H611 C61 H612 109.5
C62 C61 H613 109.5
H611 C61 H613 109.5
H612 C61 H613 109.5
N63 C62 C61 175.4(18)

loop_
_geom_bond_atom_site_label_1
_geom_bond_atom_site_label_2
_geom_bond_distance
O7 C8 1.344(7)
O7 C6 1.445(7)
O13 C14 1.364(7)
O13 C12 1.438(7)
O19 C18 1.418(7)
O19 H19 0.8400
O27 C17 1.243(7)
O32 C14 1.198(7)
O40 C11 1.235(7)
O45 C8 1.210(7)
O53 C5 1.221(7)
O58 C2 1.231(8)
N1 C2 1.365(11)
N1 C59A 1.477(7)
N1 C60B 1.477(8)
N1 C59B 1.478(8)
N1 C60A 1.478(8)
N4 C5 1.322(9)
N4 C3 1.475(8)
N4 H4 0.8800
N10 C11 1.335(9)
N10 C9 1.478(8)
N10 H10 0.8800
N16 C17 1.317(8)
N16 C15 1.473(7)
N16 H16 0.8800
C2 C3 1.514(11)
C3 C57 1.542(12)
C3 C54 1.565(11)
C5 C6 1.542(9)
C6 C46 1.530(9)
C6 H6 1.0000
C8 C9 1.528(8)
C9 C44 1.542(10)
C9 C41 1.552(9)
C11 C12 1.520(9)
C12 C33 1.539(10)
C12 H12 1.0000
C14 C15 1.527(8)
C15 C31 1.525(9)
C15 C28 1.559(8)
C17 C18 1.520(9)
C18 C20 1.524(10)
C18 H18 1.0000
C20 C21 1.506(10)
C20 H201 0.9900
C20 H202 0.9900
C21 C22 1.372(11)
C21 C26 1.396(11)
C22 C23 1.402(12)
C22 H22 0.9500
C23 C24 1.363(14)
C23 H23 0.9500
C24 C25 1.359(12)
C24 H24 0.9500
C25 C26 1.371(12)
C25 H25 0.9500
C26 H26 0.9500
C28 C29 1.543(9)
C28 H281 0.9900
C28 H282 0.9900
C29 C30 1.537(11)
C29 H291 0.9900
C29 H292 0.9900
C30 C31 1.525(9)
C30 H301 0.9900
C30 H302 0.9900
C31 H311 0.9900
C31 H312 0.9900
C33 C34 1.506(9)
C33 H331 0.9900
C33 H332 0.9900
C34 C35 1.380(10)
C34 C39 1.386(10)
C35 C36 1.377(12)
C35 H35 0.9500
C36 C37 1.426(15)
C36 H36 0.9500
C37 C38 1.347(13)
C37 H37 0.9500
C38 C39 1.401(11)
C38 H38 0.9500
C39 H39 0.9500
C41 C42A 1.548(6)
C41 C42B 1.552(6)
C41 H411 0.9900
C41 H412 0.9900
C41 H413 0.9900
C41 H414 0.9900
C42A C43A 1.552(6)
C42A H421 0.9900
C42A H422 0.9900
C43A C44 1.551(6)
C43A H431 0.9900
C43A H432 0.9900
C42B C43B 1.553(6)
C42B H423 0.9900
C42B H424 0.9900
C43B C44 1.551(6)
C43B H433 0.9900
C43B H434 0.9900
C44 H441 0.9900
C44 H442 0.9900
C44 H443 0.9900
C44 H444 0.9900
C46 C47 1.511(9)
C46 H461 0.9900
C46 H462 0.9900
C47 C52 1.393(9)
C47 C48 1.402(8)
C48 C49 1.387(10)
C48 H48 0.9500
C49 C50 1.374(10)
C49 H49 0.9500
C50 C51 1.367(10)
C50 H50 0.9500
C51 C52 1.391(11)
C51 H51 0.9500
C52 H52 0.9500
C54 C55B 1.549(6)
C54 C55A 1.551(6)
C54 H541 0.9900
C54 H542 0.9900
C54 H543 0.9900
C54 H544 0.9900
C55A C56A 1.553(6)
C55A H551 0.9900
C55A H552 0.9900
C56A C57 1.551(6)
C56A H561 0.9900
C56A H562 0.9900
C55B C56B 1.551(6)
C55B H553 0.9900
C55B H554 0.9900
C56B C57 1.550(6)
C56B H563 0.9900
C56B H564 0.9900
C57 H571 0.9900
C57 H572 0.9900
C57 H573 0.9900
C57 H574 0.9900
C59A H591 0.9800
C59A H592 0.9800
C59A H593 0.9800
C60A H601 0.9800
C60A H602 0.9800
C60A H603 0.9800
C59B H594 0.9800
C59B H595 0.9800
C59B H596 0.9800
C60B H604 0.9800
C60B H605 0.9800
C60B H606 0.9800
N63 C62 1.160(16)
C61 C62 1.482(18)
C61 H611 0.9800
C61 H612 0.9800
C61 H613 0.9800

loop_
_geom_hbond_atom_site_label_D
_geom_hbond_atom_site_label_H
_geom_hbond_atom_site_label_A
_geom_hbond_site_symmetry_A
_geom_hbond_distance_DH
_geom_hbond_distance_HA
_geom_hbond_distance_DA
_geom_hbond_angle_DHA
O19 H19 O45 1_554 0.84 2.11 2.814(6) 142
N4 H4 O40 . 0.88 2.19 3.019(7) 156
N10 H10 O27 . 0.88 2.07 2.882(7) 154
N16 H16 O53 1_554 0.88 2.23 3.052(6) 156

loop_
_geom_torsion_atom_site_label_1
_geom_torsion_atom_site_label_2
_geom_torsion_atom_site_label_3
_geom_torsion_atom_site_label_4
_geom_torsion
C59A N1 C2 O58 -175.0(11)
C60B N1 C2 O58 -38(3)
C59B N1 C2 O58 -163(5)
C60A N1 C2 O58 3.6(14)
C59A N1 C2 C3 6.0(15)
C60B N1 C2 C3 143(3)
C59B N1 C2 C3 18(5)
C60A N1 C2 C3 -175.3(9)
C5 N4 C3 C2 51.6(8)
C5 N4 C3 C57 -73.6(8)
C5 N4 C3 C54 172.0(6)
O58 C2 C3 N4 -135.4(7)
N1 C2 C3 N4 43.6(10)
O58 C2 C3 C57 -12.4(10)
N1 C2 C3 C57 166.5(8)
O58 C2 C3 C54 104.1(8)
N1 C2 C3 C54 -76.9(9)
C3 N4 C5 O53 -5.2(10)
C3 N4 C5 C6 178.9(6)
C8 O7 C6 C46 146.1(5)
C8 O7 C6 C5 -93.5(6)
O53 C5 C6 O7 178.3(5)
N4 C5 C6 O7 -5.5(7)
O53 C5 C6 C46 -64.9(7)
N4 C5 C6 C46 111.3(6)
C6 O7 C8 O45 6.5(10)
C6 O7 C8 C9 -167.0(5)
C11 N10 C9 C8 -49.7(7)
C11 N10 C9 C44 -170.1(5)
C11 N10 C9 C41 75.3(6)
O45 C8 C9 N10 151.2(7)
O7 C8 C9 N10 -35.2(8)
O45 C8 C9 C44 -88.1(8)
O7 C8 C9 C44 85.5(7)
O45 C8 C9 C41 27.5(10)
O7 C8 C9 C41 -158.9(6)
C9 N10 C11 O40 -4.6(9)
C9 N10 C11 C12 179.0(5)
C14 O13 C12 C11 -77.1(6)
C14 O13 C12 C33 159.0(5)
O40 C11 C12 O13 166.4(5)
N10 C11 C12 O13 -17.0(8)
O40 C11 C12 C33 -71.4(7)
N10 C11 C12 C33 105.2(6)
C12 O13 C14 O32 4.6(8)
C12 O13 C14 C15 -171.3(5)
C17 N16 C15 C31 78.6(7)
C17 N16 C15 C14 -49.1(8)
C17 N16 C15 C28 -166.6(6)
O32 C14 C15 N16 150.1(6)
O13 C14 C15 N16 -34.2(7)
O32 C14 C15 C31 23.8(9)
O13 C14 C15 C31 -160.5(5)
O32 C14 C15 C28 -91.0(7)
O13 C14 C15 C28 84.8(6)
C15 N16 C17 O27 -0.4(10)
C15 N16 C17 C18 179.0(6)
O27 C17 C18 O19 169.8(6)
N16 C17 C18 O19 -9.6(9)
O27 C17 C18 C20 -65.4(8)
N16 C17 C18 C20 115.2(7)
O19 C18 C20 C21 -61.2(8)
C17 C18 C20 C21 177.4(6)
C18 C20 C21 C22 125.1(8)
C18 C20 C21 C26 -53.2(10)
C26 C21 C22 C23 -2.1(14)
C20 C21 C22 C23 179.5(9)
C21 C22 C23 C24 1.3(17)
C22 C23 C24 C25 -1.5(16)
C23 C24 C25 C26 2.7(17)
C24 C25 C26 C21 -3.7(17)
C22 C21 C26 C25 3.2(14)
C20 C21 C26 C25 -178.4(9)
N16 C15 C28 C29 -97.1(6)
C31 C15 C28 C29 22.1(6)
C14 C15 C28 C29 143.1(5)
C15 C28 C29 C30 3.1(7)
C28 C29 C30 C31 -27.1(7)
N16 C15 C31 C30 78.9(6)
C14 C15 C31 C30 -155.2(5)
C28 C15 C31 C30 -38.9(6)
C29 C30 C31 C15 40.9(7)
O13 C12 C33 C34 65.6(7)
C11 C12 C33 C34 -59.6(7)
C12 C33 C34 C35 102.9(8)
C12 C33 C34 C39 -79.7(8)
C39 C34 C35 C36 3.6(12)
C33 C34 C35 C36 -179.0(7)
C34 C35 C36 C37 -0.8(13)
C35 C36 C37 C38 -1.7(14)
C36 C37 C38 C39 1.2(14)
C35 C34 C39 C38 -4.0(12)
C33 C34 C39 C38 178.6(7)
C37 C38 C39 C34 1.6(14)
N10 C9 C41 C42A 95.3(9)
C8 C9 C41 C42A -141.3(9)
C44 C9 C41 C42A -22.7(10)
N10 C9 C41 C42B 81.3(9)
C8 C9 C41 C42B -155.3(9)
C44 C9 C41 C42B -36.7(9)
C9 C41 C42A C43A 2.3(15)
C41 C42A C43A C44 18.8(17)
C9 C41 C42B C43B 53.8(15)
C41 C42B C43B C44 -49.5(19)
N10 C9 C44 C43B -112.0(11)
C8 C9 C44 C43B 127.2(10)
C41 C9 C44 C43B 6.4(11)
N10 C9 C44 C43A -83.9(8)
C8 C9 C44 C43A 155.3(7)
C41 C9 C44 C43A 34.5(8)
C42B C43B C44 C9 26.5(16)
C42A C43A C44 C9 -33.1(14)
O7 C6 C46 C47 -58.2(6)
C5 C6 C46 C47 -179.6(5)
C6 C46 C47 C52 -75.6(7)
C6 C46 C47 C48 99.4(7)
C52 C47 C48 C49 -2.1(9)
C46 C47 C48 C49 -177.3(6)
C47 C48 C49 C50 1.7(10)
C48 C49 C50 C51 -0.9(11)
C49 C50 C51 C52 0.6(12)
C50 C51 C52 C47 -1.0(11)
C48 C47 C52 C51 1.8(9)
C46 C47 C52 C51 176.9(6)
N4 C3 C54 C55B 94.0(13)
C2 C3 C54 C55B -142.0(13)
C57 C3 C54 C55B -21.6(14)
N4 C3 C54 C55A 117.1(10)
C2 C3 C54 C55A -118.9(10)
C57 C3 C54 C55A 1.5(11)
C3 C54 C55A C56A -37.1(15)
C54 C55A C56A C57 58.7(18)
C3 C54 C55B C56B 17(3)
C54 C55B C56B C57 -6(3)
N4 C3 C57 C56B -97.9(14)
C2 C3 C57 C56B 135.9(14)
C54 C3 C57 C56B 18.0(15)
N4 C3 C57 C56A -81.4(9)
C2 C3 C57 C56A 152.3(8)
C54 C3 C57 C56A 34.5(9)
C55B C56B C57 C3 -8(3)
C55A C56A C57 C3 -56.2(13)

_cod_database_fobs_code 2021944
